data_4312448
loop_
_publ_author_name
'Maximilian N. Kopylovich'
'Armando J. L. Pombeiro'
'Andreas Fischer'
'Lars Kloo'
'Vadim Yu. Kukushkin'

_publ_contact_author_address
;
Department of Chemistry
St. Petersburg State University
198504 Stary Petergof
Russian Federation
;
_publ_contact_author_email kukushkin@VK2100.spb.edu
_publ_contact_author_name 'Vadim Yu. Kukushkin'
_publ_section_title
;
 Facile Ni(II)/Ketoxime-Mediated Conversion of Organonitriles into
 Imidoylamidine Ligands. Synthesis of Imidoylamidines and Acetyl Amides
;
_journal_name_full 'Inorganic Chemistry'
_journal_page_first 7239
_journal_page_last 7248
_journal_paper_doi 10.1021/ic0349813
_journal_volume 42
_journal_year 2003
_chemical_compound_source 'Local laboratory'
_chemical_formula_moiety 'C16 H34 Cl2 N6 Ni '
_chemical_formula_sum 'C16 H34 Cl2 N6 Ni'
_chemical_formula_weight 440.106
_chemical_name_systematic
;
 ?
;
_space_group_IT_number 14
_symmetry_cell_setting monoclinic
_symmetry_space_group_name_Hall '-P 2yn'
_symmetry_space_group_name_H-M 'P 1 21/n 1'
_atom_sites_solution_primary direct
_atom_sites_solution_secondary difmap
_cell_angle_alpha 90.00
_cell_angle_beta 102.8304(13)
_cell_angle_gamma 90.00
_cell_formula_units_Z 2
_cell_length_a 6.2129(2)
_cell_length_b 14.9895(5)
_cell_length_c 12.5335(4)
_cell_measurement_reflns_used 4737
_cell_measurement_temperature 297
_cell_measurement_theta_max 26.38
_cell_measurement_theta_min 4.08
_cell_volume 1138.08(6)
_computing_cell_refinement 'HKL Scalepack (Otwinowski & Minor 1997)'
_computing_data_collection KappaCCD
_computing_data_reduction 'Denzo and Scalepak (Otwinowski & Minor, 1997)'
_computing_structure_refinement 'SHELXL-97 (Sheldrick, 1997)'
_computing_structure_solution 'SHELXS-97 (Sheldrick, 1997)'
_diffrn_measured_fraction_theta_full 0.991
_diffrn_measured_fraction_theta_max 0.991
_diffrn_measurement_device KappaCCD
_diffrn_measurement_method CCD
_diffrn_orient_matrix_type X=UH
_diffrn_orient_matrix_UB_11 0.13879
_diffrn_orient_matrix_UB_12 -0.08787
_diffrn_orient_matrix_UB_13 -0.01638
_diffrn_orient_matrix_UB_21 0.02934
_diffrn_orient_matrix_UB_22 0.03766
_diffrn_orient_matrix_UB_23 0.04659
_diffrn_orient_matrix_UB_31 -0.00991
_diffrn_orient_matrix_UB_32 -0.06000
_diffrn_orient_matrix_UB_33 0.05475
_diffrn_radiation_source 'fine-focus sealed tube'
_diffrn_radiation_type ' MoK\a'
_diffrn_radiation_wavelength_id all
_diffrn_reflns_av_R_equivalents 0.0593
_diffrn_reflns_av_sigmaI/netI 0.0572
_diffrn_reflns_limit_h_max 7
_diffrn_reflns_limit_h_min -7
_diffrn_reflns_limit_k_max 18
_diffrn_reflns_limit_k_min -18
_diffrn_reflns_limit_l_max 15
_diffrn_reflns_limit_l_min -15
_diffrn_reflns_number 10534
_diffrn_reflns_theta_full 26.38
_diffrn_reflns_theta_max 26.38
_diffrn_reflns_theta_min 4.08
_exptl_absorpt_coefficient_mu 1.098
_exptl_absorpt_correction_type none
_exptl_crystal_colour Yellow
_exptl_crystal_density_diffrn 1.284
_exptl_crystal_density_method 'not measured'
_exptl_crystal_description Cube
_refine_diff_density_max 0.532
_refine_diff_density_min -0.313
_refine_diff_density_rms 0.055
_refine_ls_extinction_method none
_refine_ls_goodness_of_fit_ref 1.051
_refine_ls_hydrogen_treatment constr
_refine_ls_matrix_type full
_refine_ls_number_parameters 115
_refine_ls_number_reflns 2313
_refine_ls_number_restraints 0
_refine_ls_restrained_S_all 1.051
_refine_ls_R_factor_all 0.0626
_refine_ls_R_factor_gt 0.0466
_refine_ls_shift/su_max 0.000
_refine_ls_shift/su_mean 0.000
_refine_ls_structure_factor_coef Fsqd
_refine_ls_weighting_details 'calc w=1/[\s^2^(Fo^2^)+(0.0444P)^2^+0.7914P] where P=(Fo^2^+2Fc^2^)/3'
_refine_ls_weighting_scheme calc
_refine_ls_wR_factor_gt 0.1117
_refine_ls_wR_factor_ref 0.1185
_reflns_number_gt 1794
_reflns_number_total 2313
_reflns_threshold_expression >2sigma(I)
_cod_data_source_file ic0349813si20030818_063355_4.cif
_cod_data_source_block compound4
_cod_depositor_comments
;
The following automatic conversions were performed:

'_symmetry_cell_setting' value 'Monoclinic' changed to 'monoclinic'
according to the built-in table from CIF Core dictionary named
'cif_core.dic' version 2.4.1 from 2010-06-29.

Automatic conversion script
Id: cif_fix_values 1646 2011-03-28 12:23:43Z adriana 
;
_cod_original_sg_symbol_H-M 'P 21/n '
_cod_original_formula_sum 'C16 H34 Cl2 N6 Ni '
_cod_database_code 4312448

loop_
_symmetry_equiv_pos_as_xyz
'x, y, z'
'-x+1/2, y+1/2, -z+1/2'
'-x, -y, -z'
'x-1/2, -y-1/2, z-1/2'

loop_
_atom_site_label
_atom_site_type_symbol
_atom_site_fract_x
_atom_site_fract_y
_atom_site_fract_z
_atom_site_U_iso_or_equiv
_atom_site_adp_type
_atom_site_occupancy
_atom_site_symmetry_multiplicity
_atom_site_calc_flag
_atom_site_refinement_flags
_atom_site_disorder_assembly
_atom_site_disorder_group
Ni Ni 0.0000 0.0000 0.5000 0.04068(19) Uani 1 2 d S . .
Cl Cl 0.22072(17) 0.29881(5) 0.17675(7) 0.0661(3) Uani 1 1 d . . .
C1 C 0.1967(5) 0.06669(18) 0.3286(2) 0.0446(7) Uani 1 1 d . . .
C2 C 0.3119(6) 0.0554(2) 0.2361(3) 0.0566(8) Uani 1 1 d . . .
C3 C 0.1709(8) 0.0095(3) 0.1420(3) 0.0894(14) Uani 1 1 d . . .
C7 C -0.2117(8) 0.3068(3) 0.4008(5) 0.1121(19) Uani 1 1 d . . .
N2 N 0.1452(4) 0.15251(15) 0.3494(2) 0.0493(6) Uani 1 1 d . . .
C5 C 0.0493(5) 0.18045(18) 0.4317(2) 0.0478(7) Uani 1 1 d . . .
N3 N 0.1482(4) 0.00156(14) 0.3859(2) 0.0471(6) Uani 1 1 d . . .
C6 C 0.0210(7) 0.2800(2) 0.4388(3) 0.0687(10) Uani 1 1 d . . .
N1 N -0.0105(4) 0.12422(17) 0.49670(19) 0.0508(6) Uani 1 1 d . . .
C4 C 0.5377(7) 0.0204(4) 0.2742(4) 0.0964(15) Uani 1 1 d . . .
C8 C 0.1461(9) 0.3162(3) 0.5453(5) 0.1009(16) Uani 1 1 d . . .
H2 H 0.3383 0.1152 0.2149 0.068 Uiso 1 1 d R . .
H3A H 0.2483 0.0038 0.0841 0.107 Uiso 1 1 d R . .
H3B H 0.0376 0.0429 0.1164 0.107 Uiso 1 1 d R . .
H3C H 0.1348 -0.0488 0.1647 0.107 Uiso 1 1 d R . .
H7A H -0.2239 0.3705 0.4056 0.135 Uiso 1 1 d R . .
H7B H -0.2981 0.2789 0.4462 0.135 Uiso 1 1 d R . .
H7C H -0.2649 0.2883 0.3263 0.135 Uiso 1 1 d R . .
H2N H 0.1665 0.1969 0.3028 0.059 Uiso 1 1 d R . .
H3N H 0.1901 -0.0543 0.3631 0.056 Uiso 1 1 d R . .
H6 H 0.1053 0.3038 0.3897 0.082 Uiso 1 1 d R . .
H1N H -0.0714 0.1462 0.5371 0.061 Uiso 1 1 d R . .
H4A H 0.6071 0.0145 0.2134 0.116 Uiso 1 1 d R . .
H4B H 0.5316 -0.0369 0.3078 0.116 Uiso 1 1 d R . .
H4C H 0.6214 0.0609 0.3270 0.116 Uiso 1 1 d R . .
H8A H 0.2952 0.2945 0.5608 0.121 Uiso 1 1 d R . .
H8B H 0.0746 0.2971 0.6018 0.121 Uiso 1 1 d R . .
H8C H 0.1469 0.3802 0.5424 0.121 Uiso 1 1 d R . .

loop_
_atom_site_aniso_label
_atom_site_aniso_U_11
_atom_site_aniso_U_22
_atom_site_aniso_U_33
_atom_site_aniso_U_23
_atom_site_aniso_U_13
_atom_site_aniso_U_12
Ni 0.0624(3) 0.0272(3) 0.0382(3) -0.00031(19) 0.0237(2) 0.0027(2)
Cl 0.1076(7) 0.0363(4) 0.0708(6) 0.0051(4) 0.0550(5) -0.0030(4)
C1 0.0586(18) 0.0391(15) 0.0402(15) -0.0012(12) 0.0193(13) -0.0023(13)
C2 0.073(2) 0.0521(18) 0.0536(19) 0.0003(14) 0.0325(17) -0.0024(16)
C3 0.092(3) 0.133(4) 0.045(2) -0.013(2) 0.020(2) 0.005(3)
C7 0.113(4) 0.059(3) 0.152(5) -0.002(3) 0.002(4) 0.031(3)
N2 0.0771(18) 0.0331(12) 0.0442(14) 0.0048(10) 0.0271(13) -0.0018(11)
C5 0.070(2) 0.0315(14) 0.0458(16) 0.0003(12) 0.0216(15) -0.0006(13)
N3 0.0692(16) 0.0311(12) 0.0468(14) -0.0004(10) 0.0256(12) 0.0018(11)
C6 0.112(3) 0.0332(16) 0.071(2) 0.0052(15) 0.043(2) 0.0024(17)
N1 0.0772(17) 0.0366(13) 0.0468(14) -0.0015(11) 0.0315(13) 0.0024(12)
C4 0.066(3) 0.141(4) 0.089(3) -0.004(3) 0.031(2) 0.000(3)
C8 0.120(4) 0.048(2) 0.137(4) -0.028(2) 0.033(3) -0.013(2)

loop_
_atom_type_symbol
_atom_type_description
_atom_type_scat_dispersion_real
_atom_type_scat_dispersion_imag
_atom_type_scat_source
Ni Ni 0.3393 1.1124 'International Tables Vol C Tables 4.2.6.8 and 6.1.1.4'
N N 0.0061 0.0033 'International Tables Vol C Tables 4.2.6.8 and 6.1.1.4'
C C 0.0033 0.0016 'International Tables Vol C Tables 4.2.6.8 and 6.1.1.4'
H H 0.0000 0.0000 'International Tables Vol C Tables 4.2.6.8 and 6.1.1.4'
Cl Cl 0.1484 0.1585 'International Tables Vol C Tables 4.2.6.8 and 6.1.1.4'

loop_
_diffrn_radiation_wavelength
0.71073

loop_
_geom_angle_atom_site_label_1
_geom_angle_atom_site_label_2
_geom_angle_atom_site_label_3
_geom_angle
_geom_angle_site_symmetry_1
_geom_angle_site_symmetry_3
_geom_angle_publ_flag
N1 Ni N1 179.9990(10) . 3_556 ?
N1 Ni N3 90.50(10) . 3_556 ?
N1 Ni N3 89.50(10) 3_556 3_556 ?
N1 Ni N3 89.50(10) . . ?
N1 Ni N3 90.50(10) 3_556 . ?
N3 Ni N3 180.0 3_556 . ?
N3 C1 N2 120.9(3) . . ?
N3 C1 C2 123.8(3) . . ?
N2 C1 C2 115.2(2) . . ?
C4 C2 C3 116.5(4) . . ?
C4 C2 C1 111.9(3) . . ?
C3 C2 C1 111.7(3) . . ?
C1 N2 C5 126.4(2) . . ?
N1 C5 N2 120.9(3) . . ?
N1 C5 C6 124.0(3) . . ?
N2 C5 C6 115.1(3) . . ?
C1 N3 Ni 130.9(2) . . ?
C7 C6 C8 118.0(4) . . ?
C7 C6 C5 111.7(3) . . ?
C8 C6 C5 111.6(3) . . ?
C5 N1 Ni 131.1(2) . . ?
C4 C2 H2 102.3 . . ?
C3 C2 H2 108.8 . . ?
C1 C2 H2 104.4 . . ?
C2 C3 H3A 109.8 . . ?
C2 C3 H3B 109.8 . . ?
H3A C3 H3B 109.5 . . ?
C2 C3 H3C 108.9 . . ?
H3A C3 H3C 109.4 . . ?
H3B C3 H3C 109.4 . . ?
C6 C7 H7A 109.6 . . ?
C6 C7 H7B 109.1 . . ?
H7A C7 H7B 109.5 . . ?
C6 C7 H7C 109.7 . . ?
H7A C7 H7C 109.5 . . ?
H7B C7 H7C 109.5 . . ?
C1 N2 H2N 119.3 . . ?
C5 N2 H2N 114.1 . . ?
C1 N3 H3N 113.0 . . ?
Ni N3 H3N 116.0 . . ?
C7 C6 H6 109.1 . . ?
C8 C6 H6 100.9 . . ?
C5 C6 H6 104.1 . . ?
C5 N1 H1N 112.9 . . ?
Ni N1 H1N 115.7 . . ?
C2 C4 H4A 109.8 . . ?
C2 C4 H4B 109.5 . . ?
H4A C4 H4B 109.5 . . ?
C2 C4 H4C 109.2 . . ?
H4A C4 H4C 109.5 . . ?
H4B C4 H4C 109.4 . . ?
C6 C8 H8A 110.2 . . ?
C6 C8 H8B 108.5 . . ?
H8A C8 H8B 109.5 . . ?
C6 C8 H8C 109.6 . . ?
H8A C8 H8C 109.5 . . ?
H8B C8 H8C 109.5 . . ?

loop_
_geom_bond_atom_site_label_1
_geom_bond_atom_site_label_2
_geom_bond_distance
_geom_bond_site_symmetry_2
_geom_bond_publ_flag
Ni N1 1.863(2) . ?
Ni N1 1.863(2) 3_556 ?
Ni N3 1.864(2) 3_556 ?
Ni N3 1.864(2) . ?
C1 N3 1.288(3) . ?
C1 N2 1.365(4) . ?
C1 C2 1.501(4) . ?
C2 C4 1.475(6) . ?
C2 C3 1.474(5) . ?
C7 C6 1.474(6) . ?
N2 C5 1.367(4) . ?
C5 N1 1.283(4) . ?
C5 C6 1.508(4) . ?
C6 C8 1.490(6) . ?
C2 H2 0.9594 . ?
C3 H3A 0.9592 . ?
C3 H3B 0.9599 . ?
C3 H3C 0.9609 . ?
C7 H7A 0.9608 . ?
C7 H7B 0.9605 . ?
C7 H7C 0.9596 . ?
N2 H2N 0.9150 . ?
N3 H3N 0.9405 . ?
C6 H6 0.9608 . ?
N1 H1N 0.7703 . ?
C4 H4A 0.9593 . ?
C4 H4B 0.9607 . ?
C4 H4C 0.9606 . ?
C8 H8A 0.9601 . ?
C8 H8B 0.9594 . ?
C8 H8C 0.9601 . ?
